data_7233546
loop_
_publ_author_name
'Shanyong Chen'
'Jinbei Wei'
'Kai Wang'
'Chenguang Wang'
'Dong Chen'
'Yu Liu'
'Yue Wang'

_publ_section_title
;
 Constructing high-performance blue, yellow and red electroluminescent
 devices based on a class of multifunctional organic materials
;
_journal_name_full 'Journal of Materials Chemistry C'
_journal_page_first 6594
_journal_page_last 6602
_journal_paper_doi 10.1039/C3TC31271B
_journal_volume 1
_journal_year 2012
_chemical_formula_sum 'C46 H40 N2'
_chemical_formula_weight 620.80
_space_group_IT_number 2
_space_group_name_Hall '-P 1'
_space_group_name_H-M_alt 'P -1'
_symmetry_cell_setting triclinic
_symmetry_space_group_name_H-M 'P -1'
_atom_sites_solution_hydrogens geom
_atom_sites_solution_primary direct
_atom_sites_solution_secondary difmap
_cell_angle_alpha 74.10(3)
_cell_angle_beta 79.08(3)
_cell_angle_gamma 74.90(3)
_cell_formula_units_Z 2
_cell_length_a 8.7236(17)
_cell_length_b 12.994(3)
_cell_length_c 16.506(3)
_cell_measurement_temperature 293(2)
_cell_measurement_theta_max 27.545
_cell_measurement_theta_min 3.23
_cell_volume 1723.2(7)
_computing_cell_refinement PROCESS-AUTO
_computing_data_collection PROCESS-AUTO
_computing_data_reduction PROCESS-AUTO
_computing_molecular_graphics 'SHELXL-97 (Sheldrick, 1997)'
_computing_publication_material 'SHELXL-97 (Sheldrick, 1997)'
_computing_structure_refinement 'SHELXL-97 (Sheldrick, 1997)'
_computing_structure_solution 'SHELXS-97 (Sheldrick, 1990)'
_diffrn_ambient_temperature 293(2)
_diffrn_detector_area_resol_mean 0
_diffrn_measured_fraction_theta_full 0.969
_diffrn_measured_fraction_theta_max 0.969
_diffrn_measurement_device_type 'CCD area detector'
_diffrn_measurement_method 'phi and omega scans'
_diffrn_radiation_monochromator graphite
_diffrn_radiation_source 'fine-focus sealed tube'
_diffrn_radiation_type MoK\a
_diffrn_radiation_wavelength 0.71073
_diffrn_reflns_av_R_equivalents 0.0890
_diffrn_reflns_av_sigmaI/netI 0.1251
_diffrn_reflns_limit_h_max 11
_diffrn_reflns_limit_h_min -11
_diffrn_reflns_limit_k_max 16
_diffrn_reflns_limit_k_min -16
_diffrn_reflns_limit_l_max 18
_diffrn_reflns_limit_l_min -21
_diffrn_reflns_number 16732
_diffrn_reflns_theta_full 27.48
_diffrn_reflns_theta_max 27.48
_diffrn_reflns_theta_min 3.23
_diffrn_standards_decay_% 0
_diffrn_standards_interval_count 0
_diffrn_standards_interval_time 0
_diffrn_standards_number 0
_exptl_absorpt_coefficient_mu 0.069
_exptl_absorpt_correction_T_max 0.9929
_exptl_absorpt_correction_T_min 0.9687
_exptl_crystal_colour colorless
_exptl_crystal_density_diffrn 1.196
_exptl_crystal_density_meas ?
_exptl_crystal_density_method 'not measured'
_exptl_crystal_description block
_exptl_crystal_F_000 660
_exptl_crystal_size_max 0.47
_exptl_crystal_size_mid 0.30
_exptl_crystal_size_min 0.10
_refine_diff_density_max 0.465
_refine_diff_density_min -0.366
_refine_diff_density_rms 0.075
_refine_ls_extinction_method none
_refine_ls_goodness_of_fit_ref 0.998
_refine_ls_hydrogen_treatment constr
_refine_ls_matrix_type full
_refine_ls_number_parameters 429
_refine_ls_number_reflns 7668
_refine_ls_number_restraints 0
_refine_ls_restrained_S_all 0.998
_refine_ls_R_factor_all 0.2379
_refine_ls_R_factor_gt 0.1144
_refine_ls_shift/su_max 0.033
_refine_ls_shift/su_mean 0.002
_refine_ls_structure_factor_coef Fsqd
_refine_ls_weighting_details 'calc w=1/[\s^2^(Fo^2^)+(0.1940P)^2^+0.0000P] where P=(Fo^2^+2Fc^2^)/3'
_refine_ls_weighting_scheme calc
_refine_ls_wR_factor_gt 0.2992
_refine_ls_wR_factor_ref 0.3772
_reflns_number_gt 2848
_reflns_number_total 7668
_reflns_threshold_expression >2sigma(I)
_cod_data_source_file J-Mater-Chem-C-2013-1-6594-2.cif
_cod_data_source_block DNDT-ICZ
_cod_depositor_comments
;
The following automatic conversions were performed:

data item '_symmetry_cell_setting' value 'TRICLINIC' was changed to
'triclinic' in accordance with the built-in table derived from the
CIF Core dictionary named 'cif_core.dic' version 2.4.5 last updated
on 2014-11-21.

data item '_exptl_crystal_density_meas' value 'no' was changed to '?'
-- the value is perceived as not measured.

Automatic conversion script
Id: cif_fix_values 6909 2019-04-08 15:41:33Z antanas 
;
_cod_original_cell_volume 1723.2(6)
_cod_original_sg_symbol_H-M P-1
_cod_database_code 7233546

loop_
_symmetry_equiv_pos_as_xyz
'x, y, z'
'-x, -y, -z'

loop_
_atom_site_label
_atom_site_type_symbol
_atom_site_fract_x
_atom_site_fract_y
_atom_site_fract_z
_atom_site_U_iso_or_equiv
_atom_site_adp_type
_atom_site_occupancy
_atom_site_symmetry_multiplicity
_atom_site_calc_flag
_atom_site_refinement_flags
_atom_site_disorder_assembly
_atom_site_disorder_group
N1 N 0.5769(5) 0.5831(4) 0.3281(2) 0.0744(12) Uani 1 1 d . . .
C1 C 0.6554(6) 0.4907(5) 0.2995(3) 0.0716(14) Uani 1 1 d . . .
C2 C 0.7199(7) 0.4814(6) 0.2171(3) 0.0856(17) Uani 1 1 d . . .
H2A H 0.7157 0.5431 0.1721 0.103 Uiso 1 1 calc R . .
C3 C 0.7893(8) 0.3791(6) 0.2045(4) 0.0958(19) Uani 1 1 d . . .
H3A H 0.8328 0.3716 0.1499 0.115 Uiso 1 1 calc R . .
C4 C 0.7970(8) 0.2859(6) 0.2707(4) 0.0950(18) Uani 1 1 d . . .
H4A H 0.8466 0.2177 0.2598 0.114 Uiso 1 1 calc R . .
C5 C 0.7317(7) 0.2931(5) 0.3531(3) 0.0829(16) Uani 1 1 d . . .
H5A H 0.7353 0.2302 0.3971 0.099 Uiso 1 1 calc R . .
C6 C 0.6602(6) 0.3967(5) 0.3687(3) 0.0698(14) Uani 1 1 d . . .
C7 C 0.5800(6) 0.4371(5) 0.4433(3) 0.0666(13) Uani 1 1 d . . .
C8 C 0.5315(6) 0.5538(5) 0.4159(3) 0.0664(13) Uani 1 1 d . . .
C9 C 0.5487(6) 0.3816(4) 0.5281(3) 0.0685(13) Uani 1 1 d . . .
C10 C 0.5957(7) 0.2589(5) 0.5504(3) 0.0787(16) Uani 1 1 d . . .
C11 C 0.4937(8) 0.1980(6) 0.5445(4) 0.0948(19) Uani 1 1 d . . .
H11A H 0.3924 0.2335 0.5292 0.114 Uiso 1 1 calc R . .
C12 C 0.5381(15) 0.0838(9) 0.5607(5) 0.135(3) Uani 1 1 d . . .
H12A H 0.4634 0.0447 0.5596 0.162 Uiso 1 1 calc R . .
C13 C 0.6869(18) 0.0287(8) 0.5782(6) 0.145(4) Uani 1 1 d . . .
H13A H 0.7167 -0.0470 0.5852 0.173 Uiso 1 1 calc R . .
C14 C 0.7951(11) 0.0866(7) 0.5855(4) 0.107(2) Uani 1 1 d . . .
C15 C 0.9435(15) 0.0361(10) 0.6072(6) 0.153(4) Uani 1 1 d . . .
H15A H 0.9729 -0.0400 0.6171 0.183 Uiso 1 1 calc R . .
C16 C 1.0496(13) 0.0888(14) 0.6153(6) 0.177(7) Uani 1 1 d . . .
H16A H 1.1512 0.0499 0.6282 0.212 Uiso 1 1 calc R . .
C17 C 1.0060(10) 0.2077(11) 0.6039(5) 0.144(4) Uani 1 1 d . . .
H17A H 1.0770 0.2452 0.6121 0.173 Uiso 1 1 calc R . .
C18 C 0.8593(7) 0.2623(7) 0.5812(3) 0.100(2) Uani 1 1 d . . .
H18A H 0.8313 0.3383 0.5716 0.120 Uiso 1 1 calc R . .
C19 C 0.7490(7) 0.2055(6) 0.5718(3) 0.0844(17) Uani 1 1 d . . .
C20 C 0.5546(7) 0.6922(5) 0.2714(3) 0.0826(16) Uani 1 1 d . . .
H20A H 0.4629 0.7395 0.2961 0.099 Uiso 1 1 calc R . .
H20B H 0.5291 0.6874 0.2180 0.099 Uiso 1 1 calc R . .
C21 C 0.6940(7) 0.7453(6) 0.2529(4) 0.0973(19) Uani 1 1 d . . .
H21A H 0.7877 0.6981 0.2295 0.117 Uiso 1 1 calc R . .
H21B H 0.7170 0.7550 0.3052 0.117 Uiso 1 1 calc R . .
C22 C 0.6584(11) 0.8586(7) 0.1888(8) 0.176(5) Uani 1 1 d . . .
H22A H 0.6268 0.8461 0.1396 0.211 Uiso 1 1 calc R . .
H22B H 0.5651 0.9033 0.2147 0.211 Uiso 1 1 calc R . .
C23 C 0.7684(12) 0.9202(9) 0.1595(8) 0.204(6) Uani 1 1 d . . .
H23A H 0.7239 0.9869 0.1211 0.307 Uiso 1 1 calc R . .
H23B H 0.8606 0.8803 0.1302 0.307 Uiso 1 1 calc R . .
H23C H 0.7993 0.9372 0.2063 0.307 Uiso 1 1 calc R . .
N2 N 0.2830(4) 0.5467(3) 0.1381(2) 0.0603(10) Uani 1 1 d . . .
C31 C 0.2789(5) 0.6559(4) 0.1301(3) 0.0578(11) Uani 1 1 d . . .
C32 C 0.1890(6) 0.7248(4) 0.1809(3) 0.0703(13) Uani 1 1 d . . .
H32A H 0.1211 0.6995 0.2287 0.084 Uiso 1 1 calc R . .
C33 C 0.2037(7) 0.8319(5) 0.1582(4) 0.0787(15) Uani 1 1 d . . .
H33A H 0.1442 0.8794 0.1916 0.094 Uiso 1 1 calc R . .
C34 C 0.3034(6) 0.8718(4) 0.0877(4) 0.0759(15) Uani 1 1 d . . .
H34A H 0.3097 0.9450 0.0743 0.091 Uiso 1 1 calc R . .
C35 C 0.3945(6) 0.8033(4) 0.0367(3) 0.0666(13) Uani 1 1 d . . .
H35A H 0.4616 0.8300 -0.0110 0.080 Uiso 1 1 calc R . .
C36 C 0.3838(5) 0.6932(4) 0.0582(3) 0.0565(11) Uani 1 1 d . . .
C37 C 0.4560(5) 0.6011(3) 0.0200(3) 0.0521(10) Uani 1 1 d . . .
C38 C 0.3910(5) 0.5106(4) 0.0718(2) 0.0514(10) Uani 1 1 d . . .
C39 C 0.5667(5) 0.5919(3) -0.0531(3) 0.0525(10) Uani 1 1 d . . .
C40 C 0.6264(5) 0.6912(4) -0.1036(3) 0.0563(11) Uani 1 1 d . . .
C41 C 0.5463(6) 0.7612(4) -0.1686(3) 0.0710(14) Uani 1 1 d . . .
H41A H 0.4602 0.7442 -0.1838 0.085 Uiso 1 1 calc R . .
C42 C 0.5955(8) 0.8593(4) -0.2123(3) 0.0854(17) Uani 1 1 d . . .
H42A H 0.5411 0.9065 -0.2563 0.102 Uiso 1 1 calc R . .
C43 C 0.7193(7) 0.8858(4) -0.1914(4) 0.0796(15) Uani 1 1 d . . .
H43A H 0.7486 0.9513 -0.2209 0.096 Uiso 1 1 calc R . .
C44 C 0.8051(6) 0.8163(4) -0.1258(3) 0.0638(13) Uani 1 1 d . . .
C45 C 0.9329(7) 0.8423(5) -0.1007(4) 0.0778(15) Uani 1 1 d . . .
H45A H 0.9639 0.9074 -0.1294 0.093 Uiso 1 1 calc R . .
C46 C 1.0120(7) 0.7753(5) -0.0360(4) 0.0872(17) Uani 1 1 d . . .
H46A H 1.0959 0.7946 -0.0206 0.105 Uiso 1 1 calc R . .
C47 C 0.9670(6) 0.6768(5) 0.0074(4) 0.0807(15) Uani 1 1 d . . .
H47A H 1.0213 0.6304 0.0518 0.097 Uiso 1 1 calc R . .
C48 C 0.8437(6) 0.6487(4) -0.0151(3) 0.0620(12) Uani 1 1 d . . .
H48A H 0.8154 0.5829 0.0143 0.074 Uiso 1 1 calc R . .
C49 C 0.7585(5) 0.7166(3) -0.0815(3) 0.0552(11) Uani 1 1 d . . .
C50 C 0.1900(6) 0.4843(4) 0.2096(3) 0.0661(13) Uani 1 1 d . . .
H50A H 0.1768 0.4204 0.1943 0.079 Uiso 1 1 calc R . .
H50B H 0.0844 0.5297 0.2205 0.079 Uiso 1 1 calc R . .
C51 C 0.2682(8) 0.4482(6) 0.2880(3) 0.0942(19) Uani 1 1 d . . .
H51A H 0.3071 0.5081 0.2954 0.113 Uiso 1 1 calc R . .
H51B H 0.3591 0.3877 0.2830 0.113 Uiso 1 1 calc R . .
C52 C 0.1396(17) 0.4090(10) 0.3716(6) 0.209(7) Uani 1 1 d . . .
H52A H 0.1673 0.4160 0.4238 0.251 Uiso 1 1 calc R . .
H52B H 0.0303 0.4485 0.3645 0.251 Uiso 1 1 calc R . .
C53 C 0.164(2) 0.3076(14) 0.3683(12) 0.273(8) Uiso 1 1 d . . .
H53A H 0.0972 0.2705 0.4142 0.410 Uiso 1 1 calc R . .
H53B H 0.2741 0.2726 0.3730 0.410 Uiso 1 1 calc R . .
H53C H 0.1375 0.3045 0.3152 0.410 Uiso 1 1 calc R . .

loop_
_atom_site_aniso_label
_atom_site_aniso_U_11
_atom_site_aniso_U_22
_atom_site_aniso_U_33
_atom_site_aniso_U_23
_atom_site_aniso_U_13
_atom_site_aniso_U_12
N1 0.090(3) 0.081(3) 0.049(2) -0.014(2) 0.000(2) -0.020(2)
C1 0.071(3) 0.092(4) 0.057(3) -0.028(3) 0.000(2) -0.022(3)
C2 0.098(4) 0.108(5) 0.051(3) -0.024(3) 0.000(3) -0.025(4)
C3 0.108(5) 0.124(6) 0.061(3) -0.043(4) 0.013(3) -0.029(4)
C4 0.109(5) 0.102(5) 0.072(3) -0.042(3) 0.004(3) -0.009(4)
C5 0.095(4) 0.087(4) 0.064(3) -0.025(3) -0.006(3) -0.010(3)
C6 0.072(3) 0.089(4) 0.051(2) -0.024(3) -0.003(2) -0.018(3)
C7 0.063(3) 0.087(4) 0.052(2) -0.024(2) -0.004(2) -0.014(3)
C8 0.071(3) 0.087(4) 0.043(2) -0.020(2) -0.004(2) -0.019(3)
C9 0.069(3) 0.075(4) 0.056(3) -0.014(2) -0.006(2) -0.011(3)
C10 0.083(4) 0.102(5) 0.049(2) -0.014(3) -0.004(2) -0.025(3)
C11 0.108(5) 0.098(5) 0.088(4) -0.029(3) -0.007(3) -0.037(4)
C12 0.183(10) 0.122(8) 0.116(6) -0.056(5) 0.024(6) -0.060(7)
C13 0.198(11) 0.096(7) 0.109(6) -0.022(5) 0.023(7) -0.011(8)
C14 0.117(6) 0.097(6) 0.068(3) -0.005(4) -0.002(4) 0.022(5)
C15 0.134(8) 0.166(10) 0.091(5) 0.000(6) 0.019(6) 0.027(8)
C16 0.098(7) 0.263(17) 0.089(5) -0.014(8) 0.007(5) 0.055(9)
C17 0.085(5) 0.239(12) 0.086(5) -0.037(6) -0.005(4) -0.003(7)
C18 0.068(4) 0.154(6) 0.067(3) -0.025(4) -0.001(3) -0.014(4)
C19 0.082(4) 0.110(5) 0.050(3) -0.015(3) 0.000(3) -0.011(4)
C20 0.085(4) 0.103(5) 0.053(3) -0.016(3) -0.004(3) -0.013(3)
C21 0.080(4) 0.107(5) 0.103(4) -0.031(4) 0.006(3) -0.023(4)
C22 0.138(7) 0.080(6) 0.271(13) -0.008(7) 0.017(8) -0.025(5)
C23 0.146(8) 0.174(10) 0.216(12) 0.059(9) 0.000(8) -0.028(8)
N2 0.064(2) 0.058(2) 0.059(2) -0.0210(18) 0.0072(18) -0.0172(19)
C31 0.055(2) 0.059(3) 0.063(3) -0.025(2) -0.002(2) -0.012(2)
C32 0.070(3) 0.069(3) 0.079(3) -0.037(3) 0.004(2) -0.015(3)
C33 0.081(3) 0.067(4) 0.093(4) -0.046(3) 0.004(3) -0.008(3)
C34 0.086(4) 0.053(3) 0.094(4) -0.032(3) 0.001(3) -0.018(3)
C35 0.069(3) 0.058(3) 0.076(3) -0.022(2) -0.004(2) -0.016(2)
C36 0.056(2) 0.055(3) 0.060(2) -0.019(2) -0.005(2) -0.012(2)
C37 0.054(2) 0.042(2) 0.060(2) -0.0165(19) -0.001(2) -0.0104(19)
C38 0.054(2) 0.051(3) 0.049(2) -0.0150(19) 0.0013(18) -0.014(2)
C39 0.055(2) 0.047(3) 0.057(2) -0.0142(19) -0.001(2) -0.014(2)
C40 0.062(3) 0.055(3) 0.054(2) -0.017(2) -0.004(2) -0.014(2)
C41 0.082(3) 0.068(3) 0.063(3) -0.008(2) -0.017(3) -0.020(3)
C42 0.115(5) 0.058(3) 0.072(3) 0.001(3) -0.019(3) -0.014(3)
C43 0.096(4) 0.059(3) 0.083(3) -0.012(3) -0.002(3) -0.029(3)
C44 0.074(3) 0.052(3) 0.063(3) -0.020(2) 0.014(2) -0.019(2)
C45 0.075(3) 0.071(4) 0.097(4) -0.036(3) 0.010(3) -0.030(3)
C46 0.073(3) 0.098(5) 0.106(4) -0.041(4) -0.015(3) -0.027(3)
C47 0.075(3) 0.090(4) 0.086(4) -0.026(3) -0.023(3) -0.019(3)
C48 0.070(3) 0.061(3) 0.056(2) -0.016(2) -0.003(2) -0.016(2)
C49 0.064(3) 0.045(3) 0.055(2) -0.0176(19) 0.000(2) -0.011(2)
C50 0.068(3) 0.065(3) 0.065(3) -0.018(2) 0.009(2) -0.023(2)
C51 0.107(5) 0.101(5) 0.072(3) -0.008(3) -0.012(3) -0.030(4)
C52 0.363(17) 0.178(10) 0.126(7) 0.068(7) -0.094(9) -0.193(12)

loop_
_atom_type_symbol
_atom_type_description
_atom_type_scat_dispersion_real
_atom_type_scat_dispersion_imag
_atom_type_scat_source
C C 0.0033 0.0016 'International Tables Vol C Tables 4.2.6.8 and 6.1.1.4'
H H 0.0000 0.0000 'International Tables Vol C Tables 4.2.6.8 and 6.1.1.4'
N N 0.0061 0.0033 'International Tables Vol C Tables 4.2.6.8 and 6.1.1.4'

loop_
_geom_angle_atom_site_label_1
_geom_angle_atom_site_label_2
_geom_angle_atom_site_label_3
_geom_angle
_geom_angle_site_symmetry_1
_geom_angle_site_symmetry_3
C1 N1 C8 109.6(4) . .
C1 N1 C20 121.9(4) . .
C8 N1 C20 128.5(5) . .
N1 C1 C2 129.1(5) . .
N1 C1 C6 109.4(4) . .
C2 C1 C6 121.4(6) . .
C3 C2 C1 118.0(5) . .
C3 C2 H2A 121.0 . .
C1 C2 H2A 121.0 . .
C2 C3 C4 122.0(5) . .
C2 C3 H3A 119.0 . .
C4 C3 H3A 119.0 . .
C3 C4 C5 121.0(6) . .
C3 C4 H4A 119.5 . .
C5 C4 H4A 119.5 . .
C4 C5 C6 118.7(5) . .
C4 C5 H5A 120.6 . .
C6 C5 H5A 120.6 . .
C5 C6 C1 118.9(4) . .
C5 C6 C7 135.0(5) . .
C1 C6 C7 106.1(5) . .
C9 C7 C8 121.9(5) . .
C9 C7 C6 131.1(5) . .
C8 C7 C6 107.0(4) . .
C9 C8 N1 130.3(5) 2_666 .
C9 C8 C7 121.9(4) 2_666 .
N1 C8 C7 107.8(4) . .
C8 C9 C7 116.2(5) 2_666 .
C8 C9 C10 125.3(4) 2_666 .
C7 C9 C10 118.4(5) . .
C11 C10 C19 119.2(6) . .
C11 C10 C9 120.5(6) . .
C19 C10 C9 120.2(5) . .
C10 C11 C12 121.5(8) . .
C10 C11 H11A 119.3 . .
C12 C11 H11A 119.2 . .
C13 C12 C11 121.6(10) . .
C13 C12 H12A 119.2 . .
C11 C12 H12A 119.2 . .
C12 C13 C14 119.1(10) . .
C12 C13 H13A 120.4 . .
C14 C13 H13A 120.4 . .
C15 C14 C13 122.3(11) . .
C15 C14 C19 117.7(10) . .
C13 C14 C19 120.0(8) . .
C16 C15 C14 124.0(12) . .
C16 C15 H15A 118.0 . .
C14 C15 H15A 118.0 . .
C15 C16 C17 119.8(11) . .
C15 C16 H16A 120.1 . .
C17 C16 H16A 120.1 . .
C18 C17 C16 118.5(10) . .
C18 C17 H17A 120.8 . .
C16 C17 H17A 120.8 . .
C17 C18 C19 121.1(9) . .
C17 C18 H18A 119.5 . .
C19 C18 H18A 119.5 . .
C10 C19 C18 122.5(7) . .
C10 C19 C14 118.5(7) . .
C18 C19 C14 119.0(7) . .
N1 C20 C21 115.6(5) . .
N1 C20 H20A 108.4 . .
C21 C20 H20A 108.4 . .
N1 C20 H20B 108.4 . .
C21 C20 H20B 108.4 . .
H20A C20 H20B 107.4 . .
C20 C21 C22 110.7(6) . .
C20 C21 H21A 109.5 . .
C22 C21 H21A 109.5 . .
C20 C21 H21B 109.5 . .
C22 C21 H21B 109.5 . .
H21A C21 H21B 108.1 . .
C23 C22 C21 121.9(9) . .
C23 C22 H22A 106.9 . .
C21 C22 H22A 106.9 . .
C23 C22 H22B 106.9 . .
C21 C22 H22B 106.9 . .
H22A C22 H22B 106.7 . .
C22 C23 H23A 109.5 . .
C22 C23 H23B 109.5 . .
H23A C23 H23B 109.5 . .
C22 C23 H23C 109.5 . .
H23A C23 H23C 109.5 . .
H23B C23 H23C 109.5 . .
C31 N2 C38 108.9(3) . .
C31 N2 C50 121.7(4) . .
C38 N2 C50 129.3(4) . .
N2 C31 C32 128.8(4) . .
N2 C31 C36 109.6(4) . .
C32 C31 C36 121.6(4) . .
C33 C32 C31 117.6(5) . .
C33 C32 H32A 121.2 . .
C31 C32 H32A 121.2 . .
C32 C33 C34 122.5(5) . .
C32 C33 H33A 118.8 . .
C34 C33 H33A 118.8 . .
C33 C34 C35 120.4(5) . .
C33 C34 H34A 119.8 . .
C35 C34 H34A 119.8 . .
C34 C35 C36 118.9(5) . .
C34 C35 H35A 120.5 . .
C36 C35 H35A 120.5 . .
C35 C36 C31 119.0(4) . .
C35 C36 C37 134.0(4) . .
C31 C36 C37 106.9(4) . .
C39 C37 C38 122.1(4) . .
C39 C37 C36 131.4(4) . .
C38 C37 C36 106.5(3) . .
C39 C38 N2 129.7(3) 2_665 .
C39 C38 C37 122.1(4) 2_665 .
N2 C38 C37 108.2(4) . .
C38 C39 C37 115.8(3) 2_665 .
C38 C39 C40 126.0(4) 2_665 .
C37 C39 C40 118.2(4) . .
C41 C40 C49 120.1(4) . .
C41 C40 C39 119.6(4) . .
C49 C40 C39 120.3(4) . .
C40 C41 C42 119.6(5) . .
C40 C41 H41A 120.2 . .
C42 C41 H41A 120.2 . .
C43 C42 C41 121.3(5) . .
C43 C42 H42A 119.4 . .
C41 C42 H42A 119.4 . .
C42 C43 C44 121.0(5) . .
C42 C43 H43A 119.5 . .
C44 C43 H43A 119.5 . .
C43 C44 C45 122.8(5) . .
C43 C44 C49 118.6(5) . .
C45 C44 C49 118.6(5) . .
C46 C45 C44 121.9(5) . .
C46 C45 H45A 119.0 . .
C44 C45 H45A 119.0 . .
C45 C46 C47 119.7(5) . .
C45 C46 H46A 120.2 . .
C47 C46 H46A 120.2 . .
C48 C47 C46 120.2(5) . .
C48 C47 H47A 119.9 . .
C46 C47 H47A 119.9 . .
C47 C48 C49 121.6(4) . .
C47 C48 H48A 119.2 . .
C49 C48 H48A 119.2 . .
C48 C49 C40 122.5(4) . .
C48 C49 C44 118.0(4) . .
C40 C49 C44 119.4(4) . .
N2 C50 C51 112.2(4) . .
N2 C50 H50A 109.2 . .
C51 C50 H50A 109.2 . .
N2 C50 H50B 109.2 . .
C51 C50 H50B 109.2 . .
H50A C50 H50B 107.9 . .
C50 C51 C52 110.3(5) . .
C50 C51 H51A 109.6 . .
C52 C51 H51A 109.6 . .
C50 C51 H51B 109.6 . .
C52 C51 H51B 109.6 . .
H51A C51 H51B 108.1 . .
C53 C52 C51 97.8(13) . .
C53 C52 H52A 112.2 . .
C51 C52 H52A 112.2 . .
C53 C52 H52B 112.2 . .
C51 C52 H52B 112.2 . .
H52A C52 H52B 109.8 . .
C52 C53 H53A 109.5 . .
C52 C53 H53B 109.5 . .
H53A C53 H53B 109.5 . .
C52 C53 H53C 109.5 . .
H53A C53 H53C 109.5 . .
H53B C53 H53C 109.5 . .

loop_
_geom_bond_atom_site_label_1
_geom_bond_atom_site_label_2
_geom_bond_distance
_geom_bond_site_symmetry_2
N1 C1 1.377(7) .
N1 C8 1.400(5) .
N1 C20 1.457(6) .
C1 C2 1.395(7) .
C1 C6 1.423(7) .
C2 C3 1.363(8) .
C2 H2A 0.9300 .
C3 C4 1.388(8) .
C3 H3A 0.9300 .
C4 C5 1.390(7) .
C4 H4A 0.9300 .
C5 C6 1.399(7) .
C5 H5A 0.9300 .
C6 C7 1.456(7) .
C7 C9 1.399(6) .
C7 C8 1.430(7) .
C8 C9 1.387(7) 2_666
C9 C8 1.387(7) 2_666
C9 C10 1.497(8) .
C10 C11 1.368(8) .
C10 C19 1.398(8) .
C11 C12 1.394(11) .
C11 H11A 0.9300 .
C12 C13 1.351(13) .
C12 H12A 0.9300 .
C13 C14 1.391(13) .
C13 H13A 0.9300 .
C14 C15 1.356(13) .
C14 C19 1.455(10) .
C15 C16 1.331(16) .
C15 H15A 0.9300 .
C16 C17 1.459(16) .
C16 H16A 0.9300 .
C17 C18 1.358(10) .
C17 H17A 0.9300 .
C18 C19 1.408(9) .
C18 H18A 0.9300 .
C20 C21 1.493(8) .
C20 H20A 0.9700 .
C20 H20B 0.9700 .
C21 C22 1.555(10) .
C21 H21A 0.9700 .
C21 H21B 0.9700 .
C22 C23 1.345(11) .
C22 H22A 0.9700 .
C22 H22B 0.9700 .
C23 H23A 0.9600 .
C23 H23B 0.9600 .
C23 H23C 0.9600 .
N2 C31 1.380(6) .
N2 C38 1.401(5) .
N2 C50 1.471(5) .
C31 C32 1.385(7) .
C31 C36 1.409(6) .
C32 C33 1.372(7) .
C32 H32A 0.9300 .
C33 C34 1.378(7) .
C33 H33A 0.9300 .
C34 C35 1.385(7) .
C34 H34A 0.9300 .
C35 C36 1.400(6) .
C35 H35A 0.9300 .
C36 C37 1.448(6) .
C37 C39 1.407(6) .
C37 C38 1.431(5) .
C38 C39 1.391(6) 2_665
C39 C38 1.391(6) 2_665
C39 C40 1.492(6) .
C40 C41 1.373(6) .
C40 C49 1.412(6) .
C41 C42 1.412(7) .
C41 H41A 0.9300 .
C42 C43 1.343(8) .
C42 H42A 0.9300 .
C43 C44 1.402(7) .
C43 H43A 0.9300 .
C44 C45 1.406(7) .
C44 C49 1.421(6) .
C45 C46 1.353(8) .
C45 H45A 0.9300 .
C46 C47 1.399(7) .
C46 H46A 0.9300 .
C47 C48 1.364(7) .
C47 H47A 0.9300 .
C48 C49 1.404(6) .
C48 H48A 0.9300 .
C50 C51 1.481(7) .
C50 H50A 0.9700 .
C50 H50B 0.9700 .
C51 C52 1.658(12) .
C51 H51A 0.9700 .
C51 H51B 0.9700 .
C52 C53 1.294(18) .
C52 H52A 0.9700 .
C52 H52B 0.9700 .
C53 H53A 0.9600 .
C53 H53B 0.9600 .
C53 H53C 0.9600 .
